data_9014602
loop_
_publ_author_name
'Isnard, O.'
'Miraglia, S.'
'Soubeyroux, J.'
'Fruchart, D.'

_publ_section_title
;
 Neutron diffraction study of the structural and magnetic properties of
 the R2Fe17Hx(Dx) ternary compounds (R=Ce,Nd and Ho)
 _cod_database_code 1008457
;
_journal_name_full 'Journal of the Less-Common Metals'
_journal_page_first 273
_journal_page_last 284
_journal_paper_doi 10.1016/0022-5088(90)90343-I
_journal_volume 162
_journal_year 1990
_chemical_formula_sum 'D3.396 Fe23.17 Ho1.914'
_space_group_IT_number 194
_symmetry_space_group_name_Hall '-P 6c 2c'
_symmetry_space_group_name_H-M 'P 63/m m c'
_cell_angle_alpha 90
_cell_angle_beta 90
_cell_angle_gamma 120
_cell_length_a 8.499
_cell_length_b 8.499
_cell_length_c 8.310
_cell_formula_units_Z 2
_cell_volume 519.837
_database_code_amcsd 0016361
_exptl_crystal_density_diffrn 10.327
_cod_duplicate_entry 1008457
_cod_original_formula_sum 'Ho1.914 Fe23.17 D3.396'
_cod_database_code 9014602
_amcsd_formula_title 'D3.4 Fe17.2 Ho1.9'

loop_
_space_group_symop_operation_xyz
x,y,z
-x,-x+y,1/2+z
x,x-y,1/2-z
-x+y,-x,1/2-z
x-y,x,1/2+z
-y,-x,z
y,x,-z
y,-x+y,-z
-y,x-y,z
x-y,-y,1/2+z
-x+y,y,1/2-z
x,y,1/2-z
-x,-y,1/2+z
x,x-y,z
-x,-x+y,-z
x-y,x,-z
-x+y,-x,z
y,x,1/2+z
-y,-x,1/2-z
-y,x-y,1/2-z
y,-x+y,1/2+z
-x+y,y,z
x-y,-y,-z
-x,-y,-z

loop_
_atom_site_label
_atom_site_fract_x
_atom_site_fract_y
_atom_site_fract_z
_atom_site_occupancy
Ho1 0.00000 0.00000 0.25000 0.75600
Ho2 0.33333 0.66667 0.75000 1.00000
Ho3 0.33333 0.66667 0.25000 0.15800
Fe1 0.00000 0.00000 0.07900 0.24400
Fe2 0.33333 0.66667 0.11200 0.84100
Fe3 0.50000 0.00000 0.00000 1.00000
Fe4 0.16667 0.33400 0.98600 1.00000
Fe5 0.32400 0.95300 0.25000 1.00000
D1 0.83900 0.67800 0.25000 0.93200
D2 0.13700 0.00000 0.00000 0.10000

loop_
_cod_related_entry_id
_cod_related_entry_database
_cod_related_entry_code
1 AMCSD 0016361
